data_1537465
loop_
_publ_author_name
'Jeffrey, G. A.'
'Stadler, H. P.'

_publ_section_title
;
 The structure of the dinitrososulphite and sulphamate ions
;
_journal_coden_ASTM JCSOA9
_journal_name_full 'Journal of the Chemical Society'
_journal_page_first 1467
_journal_page_last 1474
_journal_paper_doi 10.1039/jr9510001467
_journal_volume 1951
_journal_year 1951
_chemical_formula_sum 'H8 N4 O5 S'
_chemical_name_systematic '(N H4)2 (S O3 (N O)2)'
_space_group_IT_number 62
_symmetry_space_group_name_Hall '-P 2ac 2n'
_symmetry_space_group_name_H-M 'P n m a'
_cell_angle_alpha 90
_cell_angle_beta 90
_cell_angle_gamma 90
_cell_formula_units_Z 4
_cell_length_a 7.445
_cell_length_b 8.154
_cell_length_c 10.261
_cell_volume 622.910
_cod_data_source_file Jeffrey_JCSOA9_1951_1490.cif
_cod_data_source_block H8N4O5S1
_cod_original_cell_volume 622.9097
_cod_original_formula_sum 'H8 N4 O5 S1'
_cod_database_code 1537465

loop_
_symmetry_equiv_pos_as_xyz
x,y,z
-x+1/2,-y,z+1/2
x+1/2,-y+1/2,-z+1/2
-x,y+1/2,-z
-x,-y,-z
x-1/2,y,-z-1/2
-x-1/2,y-1/2,z-1/2
x,-y-1/2,z

loop_
_atom_site_label
_atom_site_type_symbol
_atom_site_fract_x
_atom_site_fract_y
_atom_site_fract_z
_atom_site_occupancy
_atom_site_U_iso_or_equiv
_atom_site_attached_hydrogens
O1 O-2 0.344 0.25 0.1506 1 0.0 0
N3 N-3 0.048 0.993 0.195 1 0.0 4
N1 N+2 0.5925 0.25 0.9715 1 0.0 0
O4 O-2 0.8692 0.25 0.0373 1 0.0 0
S1 S+4 0.3565 0.25 0.0082 1 0.0 0
O3 O-2 0.6409 0.25 0.8513 1 0.0 0
N2 N+2 0.7037 0.25 0.0726 1 0.0 0
O2 O-2 0.2968 0.1008 0.948 1 0.0 0
